data_7018554
loop_
_publ_author_name
'Jurca, Titel'
'Ouanounou, Sarah'
'Gorelsky, Serge I.'
'Korobkov, Ilia'
'Richeson, Darrin S.'

_publ_section_title
;
 The interplay of metal and supporting ligand in labile coordination to
 pincer complexes of Ag(i).
;
_journal_issue 16
_journal_name_full 'Dalton transactions (Cambridge, England : 2003)'
_journal_page_first 4765
_journal_page_last 4771
_journal_paper_doi 10.1039/c2dt12112c
_journal_volume 41
_journal_year 2012
_chemical_formula_sum 'C60 H76 Ag F3 N3 O3 S'
_chemical_formula_weight 1084.17
_chemical_name_systematic
;
?
;
_space_group_IT_number 29
_symmetry_cell_setting orthorhombic
_symmetry_space_group_name_Hall 'P 2c -2ac'
_symmetry_space_group_name_H-M 'P c a 21'
_atom_sites_solution_hydrogens geom
_atom_sites_solution_primary direct
_atom_sites_solution_secondary difmap
_audit_creation_method SHELXL-97
_cell_angle_alpha 90.00
_cell_angle_beta 90.00
_cell_angle_gamma 90.00
_cell_formula_units_Z 4
_cell_length_a 31.0722(11)
_cell_length_b 9.7664(4)
_cell_length_c 19.8728(7)
_cell_measurement_reflns_used 9533
_cell_measurement_temperature 200(2)
_cell_measurement_theta_max 21.95
_cell_measurement_theta_min 2.15
_cell_volume 6030.7(4)
_computing_cell_refinement 'APEX II, Bruker (2009)'
_computing_data_collection 'APEX II, Bruker (2009)'
_computing_data_reduction 'XPREP, Bruker (2009)'
_computing_molecular_graphics 'SHELXTL, Bruker (2004)'
_computing_publication_material 'SHELXTL, Bruker (2004)'
_computing_structure_refinement 'SHELXL-97 (Sheldrick, 2008)'
_computing_structure_solution 'SHELXS-97 (Sheldrick, 2008)'
_diffrn_ambient_temperature 200(2)
_diffrn_measured_fraction_theta_full 0.993
_diffrn_measured_fraction_theta_max 0.993
_diffrn_measurement_device_type 'Bruker APEX-II CCD'
_diffrn_measurement_method '\f and \w scans'
_diffrn_radiation_monochromator graphite
_diffrn_radiation_source 'fine-focus sealed tube'
_diffrn_radiation_type MoK\a
_diffrn_radiation_wavelength 0.71073
_diffrn_reflns_av_R_equivalents 0.0584
_diffrn_reflns_av_sigmaI/netI 0.0299
_diffrn_reflns_limit_h_max 32
_diffrn_reflns_limit_h_min -32
_diffrn_reflns_limit_k_max 10
_diffrn_reflns_limit_k_min -10
_diffrn_reflns_limit_l_max 20
_diffrn_reflns_limit_l_min -20
_diffrn_reflns_number 91642
_diffrn_reflns_theta_full 21.98
_diffrn_reflns_theta_max 21.98
_diffrn_reflns_theta_min 1.31
_exptl_absorpt_coefficient_mu 0.421
_exptl_absorpt_correction_T_max 0.9592
_exptl_absorpt_correction_T_min 0.9319
_exptl_absorpt_correction_type multi-scan
_exptl_absorpt_process_details 'SADABS, Bruker (2003)'
_exptl_crystal_colour yellow
_exptl_crystal_density_diffrn 1.194
_exptl_crystal_density_meas ?
_exptl_crystal_density_method 'not measured'
_exptl_crystal_description block
_exptl_crystal_F_000 2284
_exptl_crystal_size_max 0.17
_exptl_crystal_size_mid 0.12
_exptl_crystal_size_min 0.10
_refine_diff_density_max 0.572
_refine_diff_density_min -0.507
_refine_diff_density_rms 0.083
_refine_ls_abs_structure_details 'Flack H D (1983), Acta Cryst. A39, 876-881'
_refine_ls_abs_structure_Flack 0.00(10)
_refine_ls_extinction_method none
_refine_ls_goodness_of_fit_ref 1.024
_refine_ls_hydrogen_treatment constr
_refine_ls_matrix_type full
_refine_ls_number_parameters 637
_refine_ls_number_reflns 7330
_refine_ls_number_restraints 8
_refine_ls_restrained_S_all 1.025
_refine_ls_R_factor_all 0.0538
_refine_ls_R_factor_gt 0.0452
_refine_ls_shift/su_max 0.001
_refine_ls_shift/su_mean 0.000
_refine_ls_structure_factor_coef Fsqd
_refine_ls_weighting_details 'calc w=1/[\s^2^(Fo^2^)+(0.1000P)^2^+0.6296P] where P=(Fo^2^+2Fc^2^)/3'
_refine_ls_weighting_scheme calc
_refine_ls_wR_factor_gt 0.1207
_refine_ls_wR_factor_ref 0.1277
_reflns_number_gt 6625
_reflns_number_total 7330
_reflns_threshold_expression >2sigma(I)
_cod_data_source_file c2dt12112c.txt
_cod_data_source_block dr026a
_cod_depositor_comments
;
The following automatic conversions were performed:

'_symmetry_cell_setting' value 'Orthorhombic' changed to
'orthorhombic' according to
/home/saulius/struct/CIF-dictionaries/cif_core.dic dictionary named
'cif_core.dic' version 2.4.1 from 2010-06-29.

Automatic conversion script
Id: cif_fix_values 1715 2011-07-08 13:25:40Z adriana 

The following automatic conversions were performed:

'_exptl_crystal_density_meas' value 'n/a' was changed to '?' - the
value is perceived as not measured.

Automatic conversion script
Id: cif_fix_values 3008 2015-01-20 13:52:24Z robertas 
;
_cod_original_sg_symbol_H-M Pca2(1)
_cod_database_code 7018554

loop_
_symmetry_equiv_pos_as_xyz
'x, y, z'
'-x, -y, z+1/2'
'x+1/2, -y, z'
'-x+1/2, y, z+1/2'

loop_
_atom_site_label
_atom_site_type_symbol
_atom_site_fract_x
_atom_site_fract_y
_atom_site_fract_z
_atom_site_U_iso_or_equiv
_atom_site_adp_type
_atom_site_occupancy
_atom_site_symmetry_multiplicity
_atom_site_calc_flag
_atom_site_refinement_flags
Ag1 Ag 0.870389(11) 0.59169(4) -0.00037(3) 0.04065(16) Uani 1 1 d .
N1 N 0.91997(13) 0.4754(5) 0.0898(2) 0.0332(10) Uani 1 1 d .
N2 N 0.89820(14) 0.3856(4) -0.0349(2) 0.0284(10) Uani 1 1 d .
N3 N 0.82256(13) 0.4762(5) -0.0844(2) 0.0322(10) Uani 1 1 d .
C1 C 0.94872(18) 0.4089(6) 0.0560(3) 0.0379(14) Uani 1 1 d .
C2 C 0.93220(14) 0.3324(4) -0.0044(3) 0.0279(10) Uani 1 1 d .
C3 C 0.95104(18) 0.2120(6) -0.0256(3) 0.0399(14) Uani 1 1 d .
H3A H 0.9755 0.1759 -0.0031 0.048 Uiso 1 1 calc R
C4 C 0.93340(17) 0.1455(6) -0.0801(3) 0.0380(14) Uani 1 1 d .
H4A H 0.9452 0.0612 -0.0951 0.046 Uiso 1 1 calc R
C5 C 0.89871(17) 0.2013(5) -0.1126(3) 0.0378(13) Uani 1 1 d .
H5A H 0.8863 0.1571 -0.1505 0.045 Uiso 1 1 calc R
C6 C 0.88225(17) 0.3227(5) -0.0891(3) 0.0323(12) Uani 1 1 d .
C7 C 0.84367(17) 0.3898(5) -0.1208(3) 0.0314(13) Uani 1 1 d .
C8 C 0.99517(17) 0.3958(6) 0.0722(3) 0.0399(15) Uani 1 1 d .
C9 C 1.00955(19) 0.3537(7) 0.1341(3) 0.0504(16) Uani 1 1 d .
H9A H 0.9896 0.3314 0.1687 0.061 Uiso 1 1 calc R
C10 C 1.0543(2) 0.3440(9) 0.1458(4) 0.067(2) Uani 1 1 d .
H10A H 1.0645 0.3134 0.1883 0.080 Uiso 1 1 calc R
C11 C 1.0827(2) 0.3780(10) 0.0968(5) 0.083(2) Uani 1 1 d .
H11A H 1.1127 0.3698 0.1050 0.099 Uiso 1 1 calc R
C12 C 1.0688(2) 0.4233(10) 0.0367(5) 0.090(3) Uani 1 1 d .
H12A H 1.0890 0.4509 0.0034 0.107 Uiso 1 1 calc R
C13 C 1.0240(2) 0.4299(9) 0.0230(4) 0.073(2) Uani 1 1 d .
H13A H 1.0141 0.4578 -0.0201 0.088 Uiso 1 1 calc R
C14 C 0.83365(18) 0.3567(6) -0.1927(3) 0.0382(14) Uani 1 1 d .
C15 C 0.8651(2) 0.3692(8) -0.2417(3) 0.0480(17) Uani 1 1 d .
H15A H 0.8934 0.3967 -0.2299 0.058 Uiso 1 1 calc R
C16 C 0.8547(3) 0.3410(8) -0.3088(4) 0.070(2) Uani 1 1 d .
H16A H 0.8760 0.3494 -0.3429 0.084 Uiso 1 1 calc R
C17 C 0.8132(3) 0.3007(8) -0.3251(3) 0.067(2) Uani 1 1 d .
H17A H 0.8060 0.2837 -0.3708 0.080 Uiso 1 1 calc R
C18 C 0.7830(3) 0.2856(8) -0.2772(4) 0.070(2) Uani 1 1 d .
H18A H 0.7551 0.2540 -0.2892 0.085 Uiso 1 1 calc R
C19 C 0.7921(2) 0.3157(6) -0.2098(3) 0.0518(17) Uani 1 1 d .
H19A H 0.7704 0.3083 -0.1763 0.062 Uiso 1 1 calc R
C20 C 0.93077(19) 0.5598(6) 0.1462(3) 0.0378(14) Uani 1 1 d .
C21 C 0.90868(19) 0.5444(6) 0.2078(3) 0.0451(15) Uani 1 1 d .
C22 C 0.9204(2) 0.6372(7) 0.2573(3) 0.0580(18) Uani 1 1 d .
H22A H 0.9080 0.6274 0.3007 0.070 Uiso 1 1 calc R
C23 C 0.9488(3) 0.7421(8) 0.2471(4) 0.071(2) Uani 1 1 d .
H23A H 0.9549 0.8035 0.2829 0.085 Uiso 1 1 calc R
C24 C 0.9687(2) 0.7603(6) 0.1856(3) 0.0527(16) Uani 1 1 d .
C25 C 0.95943(19) 0.6650(6) 0.1368(3) 0.0399(15) Uani 1 1 d .
H25A H 0.9736 0.6722 0.0945 0.048 Uiso 1 1 calc R
C26 C 0.8755(2) 0.4334(7) 0.2211(4) 0.0512(19) Uani 1 1 d .
C27 C 0.8583(3) 0.4364(9) 0.2941(4) 0.077(2) Uani 1 1 d .
H27A H 0.8824 0.4261 0.3256 0.116 Uiso 1 1 calc R
H27B H 0.8379 0.3611 0.3006 0.116 Uiso 1 1 calc R
H27C H 0.8438 0.5239 0.3024 0.116 Uiso 1 1 calc R
C28 C 0.8948(2) 0.2893(7) 0.2109(3) 0.0602(18) Uani 1 1 d .
H28A H 0.9199 0.2780 0.2404 0.090 Uiso 1 1 calc R
H28B H 0.9037 0.2784 0.1639 0.090 Uiso 1 1 calc R
H28C H 0.8731 0.2200 0.2221 0.090 Uiso 1 1 calc R
C29 C 0.8367(2) 0.4509(9) 0.1745(4) 0.066(2) Uani 1 1 d .
H29A H 0.8463 0.4491 0.1276 0.099 Uiso 1 1 calc R
H29B H 0.8226 0.5387 0.1839 0.099 Uiso 1 1 calc R
H29C H 0.8162 0.3762 0.1822 0.099 Uiso 1 1 calc R
C30 C 1.0017(2) 0.8775(7) 0.1736(4) 0.066(2) Uani 1 1 d .
C31 C 0.9999(5) 0.9821(12) 0.2319(6) 0.159(6) Uani 1 1 d .
H31A H 1.0207 1.0553 0.2237 0.239 Uiso 1 1 calc R
H31B H 1.0068 0.9359 0.2744 0.239 Uiso 1 1 calc R
H31C H 0.9709 1.0212 0.2347 0.239 Uiso 1 1 calc R
C32 C 1.0435(3) 0.8174(15) 0.1705(11) 0.190(9) Uani 1 1 d .
H32A H 1.0447 0.7522 0.1331 0.285 Uiso 1 1 calc R
H32B H 1.0496 0.7694 0.2128 0.285 Uiso 1 1 calc R
H32C H 1.0651 0.8893 0.1636 0.285 Uiso 1 1 calc R
C33 C 0.9893(3) 0.9559(10) 0.1107(5) 0.108(4) Uani 1 1 d .
H33A H 0.9891 0.8935 0.0721 0.163 Uiso 1 1 calc R
H33B H 1.0102 1.0293 0.1028 0.163 Uiso 1 1 calc R
H33C H 0.9606 0.9957 0.1166 0.163 Uiso 1 1 calc R
C34 C 0.79134(18) 0.5651(5) -0.1141(3) 0.0329(13) Uani 1 1 d .
C35 C 0.74879(17) 0.5765(5) -0.0886(3) 0.0375(14) Uani 1 1 d .
C36 C 0.72306(18) 0.6699(7) -0.1216(3) 0.0487(16) Uani 1 1 d .
H36A H 0.6942 0.6804 -0.1067 0.058 Uiso 1 1 calc R
C37 C 0.73701(19) 0.7501(6) -0.1755(3) 0.0491(16) Uani 1 1 d .
H37A H 0.7176 0.8128 -0.1958 0.059 Uiso 1 1 calc R
C38 C 0.77876(19) 0.7398(6) -0.1998(3) 0.0406(14) Uani 1 1 d .
C39 C 0.80555(19) 0.6468(6) -0.1670(3) 0.0393(14) Uani 1 1 d .
H39A H 0.8346 0.6390 -0.1812 0.047 Uiso 1 1 calc R
C40 C 0.73233(19) 0.4953(7) -0.0276(3) 0.0454(15) Uani 1 1 d .
C41 C 0.7591(2) 0.5222(8) 0.0348(3) 0.0586(18) Uani 1 1 d .
H41A H 0.7894 0.5011 0.0254 0.088 Uiso 1 1 calc R
H41B H 0.7489 0.4642 0.0717 0.088 Uiso 1 1 calc R
H41C H 0.7565 0.6187 0.0477 0.088 Uiso 1 1 calc R
C42 C 0.7343(2) 0.3403(7) -0.0439(4) 0.0593(18) Uani 1 1 d .
H42A H 0.7640 0.3146 -0.0548 0.089 Uiso 1 1 calc R
H42B H 0.7157 0.3204 -0.0824 0.089 Uiso 1 1 calc R
H42C H 0.7245 0.2877 -0.0047 0.089 Uiso 1 1 calc R
C43 C 0.6851(2) 0.5287(8) -0.0120(4) 0.068(2) Uani 1 1 d .
H43A H 0.6675 0.5112 -0.0520 0.102 Uiso 1 1 calc R
H43B H 0.6826 0.6252 0.0008 0.102 Uiso 1 1 calc R
H43C H 0.6751 0.4709 0.0252 0.102 Uiso 1 1 calc R
C44 C 0.7964(2) 0.8262(7) -0.2565(3) 0.0546(17) Uani 1 1 d .
C45 C 0.8320(3) 0.9221(10) -0.2284(5) 0.105(4) Uani 1 1 d .
H45A H 0.8194 0.9848 -0.1954 0.158 Uiso 1 1 calc R
H45B H 0.8446 0.9750 -0.2654 0.158 Uiso 1 1 calc R
H45C H 0.8545 0.8671 -0.2068 0.158 Uiso 1 1 calc R
C46 C 0.8167(5) 0.7303(12) -0.3090(5) 0.150(6) Uani 1 1 d .
H46A H 0.7946 0.6694 -0.3273 0.224 Uiso 1 1 calc R
H46B H 0.8394 0.6756 -0.2876 0.224 Uiso 1 1 calc R
H46C H 0.8292 0.7849 -0.3455 0.224 Uiso 1 1 calc R
C47 C 0.7633(3) 0.9161(9) -0.2900(5) 0.094(3) Uani 1 1 d .
H47A H 0.7402 0.8590 -0.3084 0.141 Uiso 1 1 calc R
H47B H 0.7768 0.9681 -0.3264 0.141 Uiso 1 1 calc R
H47C H 0.7512 0.9798 -0.2568 0.141 Uiso 1 1 calc R
C48 C 0.85330(19) 0.8313(6) -0.0154(3) 0.0441(15) Uani 1 1 d .
H48A H 0.8689 0.8153 -0.0558 0.053 Uiso 1 1 calc R
C49 C 0.87389(18) 0.8151(6) 0.0446(3) 0.0410(15) Uani 1 1 d .
H49A H 0.9036 0.7928 0.0434 0.049 Uiso 1 1 calc R
C50 C 0.8533(2) 0.8298(6) 0.1119(3) 0.0483(15) Uani 1 1 d .
H50A H 0.8701 0.7761 0.1450 0.058 Uiso 1 1 calc R
H50B H 0.8241 0.7896 0.1098 0.058 Uiso 1 1 calc R
C51 C 0.8497(2) 0.9751(7) 0.1369(3) 0.0592(17) Uani 1 1 d .
H51A H 0.8782 1.0193 0.1318 0.071 Uiso 1 1 calc R
H51B H 0.8431 0.9722 0.1856 0.071 Uiso 1 1 calc R
C52 C 0.8164(3) 1.0659(7) 0.1031(4) 0.068(2) Uani 1 1 d .
H52A H 0.8123 1.1489 0.1309 0.082 Uiso 1 1 calc R
H52B H 0.7887 1.0163 0.1018 0.082 Uiso 1 1 calc R
C53 C 0.8280(3) 1.1098(7) 0.0318(4) 0.063(2) Uani 1 1 d .
H53A H 0.8593 1.0966 0.0251 0.076 Uiso 1 1 calc R
H53B H 0.8219 1.2088 0.0270 0.076 Uiso 1 1 calc R
C54 C 0.8036(2) 1.0317(6) -0.0239(3) 0.0552(18) Uani 1 1 d .
H54A H 0.7728 1.0573 -0.0217 0.066 Uiso 1 1 calc R
H54B H 0.8148 1.0621 -0.0681 0.066 Uiso 1 1 calc R
C55 C 0.8071(2) 0.8731(6) -0.0202(3) 0.0431(15) Uani 1 1 d .
H55A H 0.7912 0.8393 0.0196 0.052 Uiso 1 1 calc R
H55B H 0.7940 0.8320 -0.0609 0.052 Uiso 1 1 calc R
S1 S 0.95020(6) 0.69681(19) 0.88191(9) 0.0574(5) Uani 1 1 d .
O1 O 0.9614(3) 0.8288(7) 0.8603(4) 0.128(3) Uani 1 1 d .
O2 O 0.95401(15) 0.6695(6) 0.9525(2) 0.0690(13) Uani 1 1 d .
O3 O 0.91195(17) 0.6416(8) 0.8534(3) 0.0973(19) Uani 1 1 d .
C56 C 0.9913(3) 0.5811(11) 0.8447(4) 0.085(3) Uani 1 1 d .
F1 F 1.02953(17) 0.6123(7) 0.8699(4) 0.128(2) Uani 1 1 d .
F2 F 0.98223(19) 0.4538(6) 0.8604(3) 0.1073(17) Uani 1 1 d .
F3 F 0.9939(3) 0.6018(10) 0.7821(3) 0.175(4) Uani 1 1 d .
C61 C 0.5879(10) 0.025(4) 0.8742(16) 0.182(12) Uiso 0.50 1 d PD
H61A H 0.5915 0.1220 0.8605 0.219 Uiso 0.50 1 calc PR
H61B H 0.5720 -0.0204 0.8373 0.219 Uiso 0.50 1 calc PR
C62 C 0.5592(10) 0.026(3) 0.9320(16) 0.178(12) Uiso 0.50 1 d PD
H62A H 0.5625 -0.0576 0.9596 0.214 Uiso 0.50 1 calc PR
H62B H 0.5288 0.0363 0.9183 0.214 Uiso 0.50 1 calc PR
C63 C 0.5756(10) 0.154(4) 0.9694(18) 0.198(15) Uiso 0.50 1 d PD
H63A H 0.5750 0.2299 0.9363 0.237 Uiso 0.50 1 calc PR
H63B H 0.5535 0.1762 1.0036 0.237 Uiso 0.50 1 calc PR
C64 C 0.6174(7) 0.164(2) 1.0039(15) 0.125(6) Uiso 0.50 1 d PD
H64A H 0.6121 0.2219 1.0440 0.150 Uiso 0.50 1 calc PR
H64B H 0.6359 0.2192 0.9737 0.150 Uiso 0.50 1 calc PR
C57 C 0.6449(11) 0.050(3) 1.0278(19) 0.179(12) Uiso 0.50 1 d PD
H57A H 0.6445 0.0243 1.0739 0.215 Uiso 0.50 1 calc PR
C58 C 0.6679(8) -0.009(3) 0.9885(11) 0.130(7) Uiso 0.50 1 d PD
H58A H 0.6868 -0.0772 1.0057 0.155 Uiso 0.50 1 calc PR
C59 C 0.6685(7) 0.018(2) 0.9159(10) 0.115(6) Uiso 0.50 1 d PD
H59A H 0.6955 -0.0206 0.8975 0.138 Uiso 0.50 1 calc PR
H59B H 0.6698 0.1184 0.9094 0.138 Uiso 0.50 1 calc PR
C60 C 0.6318(9) -0.036(4) 0.875(2) 0.205(16) Uiso 0.50 1 d PD
H60A H 0.6418 -0.0365 0.8274 0.246 Uiso 0.50 1 calc PR
H60B H 0.6282 -0.1334 0.8877 0.246 Uiso 0.50 1 calc PR

loop_
_atom_site_aniso_label
_atom_site_aniso_U_11
_atom_site_aniso_U_22
_atom_site_aniso_U_33
_atom_site_aniso_U_23
_atom_site_aniso_U_13
_atom_site_aniso_U_12
Ag1 0.0425(3) 0.0358(2) 0.0437(2) -0.0092(3) -0.0026(3) 0.00641(16)
N1 0.036(3) 0.033(3) 0.031(3) -0.001(2) -0.003(2) 0.000(2)
N2 0.029(3) 0.031(2) 0.025(2) -0.008(2) 0.000(2) -0.001(2)
N3 0.031(2) 0.034(3) 0.032(2) -0.001(2) -0.004(2) 0.002(2)
C1 0.038(4) 0.046(4) 0.031(3) 0.010(3) -0.001(3) -0.001(3)
C2 0.032(3) 0.025(2) 0.027(3) -0.002(3) 0.000(3) 0.001(2)
C3 0.039(3) 0.041(3) 0.039(3) 0.001(3) 0.003(2) -0.001(3)
C4 0.041(3) 0.033(3) 0.039(3) -0.007(3) 0.002(3) 0.008(3)
C5 0.045(3) 0.031(3) 0.038(3) 0.000(3) -0.003(3) 0.007(3)
C6 0.032(3) 0.031(3) 0.034(3) -0.003(3) 0.006(2) -0.005(2)
C7 0.039(3) 0.025(3) 0.030(3) 0.005(3) 0.001(3) -0.009(2)
C8 0.030(3) 0.052(4) 0.038(4) 0.002(3) -0.001(3) 0.001(3)
C9 0.041(4) 0.063(4) 0.047(4) 0.011(3) -0.006(3) 0.005(3)
C10 0.047(4) 0.097(6) 0.056(5) 0.020(4) -0.021(4) -0.003(4)
C11 0.039(4) 0.111(7) 0.098(7) 0.018(5) -0.016(4) 0.002(4)
C12 0.034(4) 0.149(9) 0.085(6) 0.037(6) 0.002(4) -0.008(4)
C13 0.040(4) 0.115(7) 0.066(6) 0.027(4) -0.004(3) 0.006(4)
C14 0.038(4) 0.039(3) 0.038(4) -0.010(3) -0.012(3) 0.013(3)
C15 0.052(4) 0.060(4) 0.032(4) -0.008(4) -0.005(3) 0.014(3)
C16 0.091(6) 0.078(5) 0.041(4) -0.006(4) 0.004(4) 0.022(5)
C17 0.088(6) 0.080(5) 0.033(4) -0.008(4) -0.023(4) 0.029(5)
C18 0.064(5) 0.076(5) 0.072(5) -0.022(4) -0.034(4) 0.009(4)
C19 0.055(4) 0.047(4) 0.054(4) -0.019(3) -0.016(3) 0.014(3)
C20 0.041(3) 0.033(3) 0.040(4) -0.004(3) -0.008(3) 0.009(3)
C21 0.052(4) 0.041(3) 0.042(4) 0.005(3) -0.001(3) 0.014(3)
C22 0.096(5) 0.040(4) 0.038(4) -0.005(3) 0.001(4) 0.009(4)
C23 0.112(6) 0.055(5) 0.046(5) -0.012(4) -0.024(4) -0.005(4)
C24 0.065(4) 0.041(4) 0.052(4) 0.000(3) -0.019(3) -0.004(3)
C25 0.044(4) 0.035(4) 0.041(4) 0.009(3) -0.008(3) 0.002(3)
C26 0.065(5) 0.047(4) 0.041(4) -0.003(3) 0.013(3) 0.002(3)
C27 0.101(6) 0.070(5) 0.060(5) -0.002(4) 0.029(5) 0.000(5)
C28 0.073(5) 0.055(4) 0.053(4) 0.004(3) 0.015(3) -0.010(3)
C29 0.045(4) 0.083(5) 0.070(5) 0.011(4) 0.000(4) -0.007(4)
C30 0.066(5) 0.044(4) 0.089(6) -0.006(4) -0.026(4) -0.015(3)
C31 0.280(16) 0.100(9) 0.099(9) -0.047(7) 0.013(10) -0.100(10)
C32 0.059(7) 0.132(10) 0.38(3) 0.077(13) -0.006(10) -0.024(7)
C33 0.104(7) 0.085(6) 0.137(9) 0.051(6) -0.045(6) -0.041(5)
C34 0.039(3) 0.030(3) 0.030(3) -0.004(3) -0.009(3) 0.010(2)
C35 0.033(3) 0.032(3) 0.048(4) -0.002(3) -0.007(3) 0.000(2)
C36 0.032(3) 0.059(4) 0.056(4) 0.002(3) -0.006(3) 0.003(3)
C37 0.048(4) 0.044(4) 0.055(4) 0.007(3) -0.020(3) 0.011(3)
C38 0.047(4) 0.033(3) 0.042(3) -0.005(3) -0.007(3) 0.005(3)
C39 0.045(4) 0.038(3) 0.035(3) -0.002(3) 0.003(3) -0.001(3)
C40 0.032(3) 0.056(4) 0.048(4) 0.002(3) 0.004(3) 0.003(3)
C41 0.050(4) 0.078(5) 0.048(4) 0.001(4) 0.007(3) -0.012(4)
C42 0.069(5) 0.042(4) 0.067(5) 0.002(3) 0.020(4) -0.012(3)
C43 0.050(4) 0.074(4) 0.080(6) 0.010(4) 0.030(4) 0.021(3)
C44 0.072(4) 0.052(4) 0.040(4) 0.017(3) -0.003(3) 0.009(3)
C45 0.096(6) 0.112(7) 0.107(8) 0.070(6) -0.023(5) -0.044(5)
C46 0.269(15) 0.113(8) 0.067(6) 0.035(6) 0.076(8) 0.082(9)
C47 0.094(6) 0.101(7) 0.086(6) 0.043(5) -0.014(5) 0.004(5)
C48 0.041(3) 0.042(3) 0.049(5) -0.006(3) 0.001(3) 0.008(3)
C49 0.040(4) 0.027(3) 0.055(4) 0.000(3) -0.002(3) 0.004(2)
C50 0.063(4) 0.044(4) 0.038(3) -0.011(3) -0.004(3) 0.011(3)
C51 0.081(5) 0.060(4) 0.037(4) -0.013(3) -0.002(3) 0.011(4)
C52 0.083(5) 0.047(4) 0.073(5) -0.013(4) 0.012(4) 0.002(3)
C53 0.088(5) 0.027(3) 0.074(5) 0.001(3) 0.000(4) -0.001(3)
C54 0.087(5) 0.032(3) 0.046(4) -0.007(3) -0.002(3) 0.012(3)
C55 0.065(4) 0.033(3) 0.031(4) -0.010(2) -0.007(2) 0.005(3)
S1 0.0578(11) 0.0554(11) 0.0590(12) 0.0110(9) 0.0179(9) 0.0043(8)
O1 0.170(7) 0.070(4) 0.143(6) 0.041(4) 0.033(5) 0.001(4)
O2 0.069(3) 0.091(4) 0.047(3) -0.009(3) 0.011(2) 0.002(3)
O3 0.060(4) 0.135(5) 0.096(4) 0.030(4) -0.020(3) -0.007(4)
C56 0.088(7) 0.115(8) 0.053(6) 0.027(5) 0.014(5) 0.000(5)
F1 0.057(3) 0.189(7) 0.138(5) 0.040(4) 0.028(3) 0.018(3)
F2 0.137(5) 0.088(4) 0.097(4) -0.001(3) 0.027(3) 0.026(3)
F3 0.173(6) 0.296(10) 0.055(3) 0.055(4) 0.046(4) 0.116(6)

loop_
_atom_type_symbol
_atom_type_description
_atom_type_scat_dispersion_real
_atom_type_scat_dispersion_imag
_atom_type_scat_source
C C 0.0033 0.0016 'International Tables Vol C Tables 4.2.6.8 and 6.1.1.4'
H H 0.0000 0.0000 'International Tables Vol C Tables 4.2.6.8 and 6.1.1.4'
N N 0.0061 0.0033 'International Tables Vol C Tables 4.2.6.8 and 6.1.1.4'
O O 0.0106 0.0060 'International Tables Vol C Tables 4.2.6.8 and 6.1.1.4'
F F 0.0171 0.0103 'International Tables Vol C Tables 4.2.6.8 and 6.1.1.4'
S S 0.1246 0.1234 'International Tables Vol C Tables 4.2.6.8 and 6.1.1.4'
Ag Ag -0.8971 1.1015 'International Tables Vol C Tables 4.2.6.8 and 6.1.1.4'

loop_
_geom_angle_atom_site_label_1
_geom_angle_atom_site_label_2
_geom_angle_atom_site_label_3
_geom_angle
N2 Ag1 C49 155.02(18)
N2 Ag1 C48 153.41(18)
C49 Ag1 C48 33.1(2)
N2 Ag1 N3 68.21(15)
C49 Ag1 N3 134.12(17)
C48 Ag1 N3 102.91(17)
N2 Ag1 N1 66.63(15)
C49 Ag1 N1 96.61(18)
C48 Ag1 N1 129.25(17)
N3 Ag1 N1 127.53(14)
C1 N1 C20 122.3(5)
C1 N1 Ag1 105.6(3)
C20 N1 Ag1 115.0(3)
C2 N2 C6 119.1(4)
C2 N2 Ag1 120.5(3)
C6 N2 Ag1 120.3(3)
C7 N3 C34 120.6(4)
C7 N3 Ag1 111.5(3)
C34 N3 Ag1 113.9(3)
N1 C1 C8 127.1(5)
N1 C1 C2 115.3(5)
C8 C1 C2 117.5(5)
N2 C2 C3 122.2(5)
N2 C2 C1 116.3(4)
C3 C2 C1 121.5(5)
C4 C3 C2 118.2(5)
C3 C4 C5 119.8(5)
C6 C5 C4 118.5(5)
N2 C6 C5 122.2(5)
N2 C6 C7 115.7(5)
C5 C6 C7 122.0(5)
N3 C7 C6 117.0(5)
N3 C7 C14 124.8(5)
C6 C7 C14 118.1(5)
C13 C8 C9 120.1(6)
C13 C8 C1 117.4(5)
C9 C8 C1 122.5(5)
C8 C9 C10 119.3(6)
C11 C10 C9 120.4(6)
C12 C11 C10 120.7(7)
C11 C12 C13 120.0(8)
C8 C13 C12 119.6(7)
C19 C14 C15 120.5(6)
C19 C14 C7 119.1(5)
C15 C14 C7 120.4(5)
C16 C15 C14 119.4(7)
C17 C16 C15 119.5(7)
C18 C17 C16 120.9(6)
C17 C18 C19 120.9(7)
C14 C19 C18 118.7(7)
C25 C20 C21 120.9(6)
C25 C20 N1 118.5(5)
C21 C20 N1 120.2(5)
C22 C21 C20 114.7(6)
C22 C21 C26 121.4(6)
C20 C21 C26 123.9(6)
C23 C22 C21 123.7(6)
C22 C23 C24 121.0(6)
C23 C24 C25 116.4(6)
C23 C24 C30 121.7(6)
C25 C24 C30 121.9(7)
C20 C25 C24 123.1(6)
C21 C26 C28 111.4(5)
C21 C26 C29 110.4(6)
C28 C26 C29 109.2(6)
C21 C26 C27 112.6(6)
C28 C26 C27 106.0(7)
C29 C26 C27 107.0(6)
C32 C30 C33 113.8(10)
C32 C30 C31 109.7(11)
C33 C30 C31 106.0(8)
C32 C30 C24 107.7(7)
C33 C30 C24 109.3(6)
C31 C30 C24 110.3(8)
C39 C34 C35 121.4(5)
C39 C34 N3 116.5(5)
C35 C34 N3 122.1(5)
C36 C35 C34 114.9(5)
C36 C35 C40 121.6(5)
C34 C35 C40 123.5(5)
C35 C36 C37 123.8(6)
C38 C37 C36 121.1(5)
C37 C38 C39 116.2(5)
C37 C38 C44 123.9(5)
C39 C38 C44 119.8(5)
C38 C39 C34 122.6(5)
C42 C40 C41 108.6(6)
C42 C40 C35 109.0(5)
C41 C40 C35 111.9(5)
C42 C40 C43 106.7(5)
C41 C40 C43 108.8(5)
C35 C40 C43 111.6(5)
C47 C44 C38 114.0(6)
C47 C44 C46 109.7(7)
C38 C44 C46 108.3(6)
C47 C44 C45 107.1(7)
C38 C44 C45 109.1(6)
C46 C44 C45 108.6(9)
C49 C48 C55 122.6(5)
C49 C48 Ag1 71.1(3)
C55 C48 Ag1 118.9(4)
C48 C49 C50 124.9(5)
C48 C49 Ag1 75.8(4)
C50 C49 Ag1 114.1(4)
C49 C50 C51 114.7(6)
C50 C51 C52 117.0(6)
C51 C52 C53 114.5(6)
C52 C53 C54 114.4(6)
C55 C54 C53 115.1(5)
C48 C55 C54 110.0(5)
O1 S1 O3 115.7(5)
O1 S1 O2 116.8(5)
O3 S1 O2 112.8(3)
O1 S1 C56 105.4(5)
O3 S1 C56 100.6(5)
O2 S1 C56 102.7(3)
F3 C56 F2 113.5(10)
F3 C56 F1 106.2(8)
F2 C56 F1 108.7(8)
F3 C56 S1 109.8(7)
F2 C56 S1 109.5(6)
F1 C56 S1 109.0(7)
C62 C61 C60 124(3)
C61 C62 C63 101(3)
C64 C63 C62 125(3)
C63 C64 C57 128(3)
C58 C57 C64 120(3)
C57 C58 C59 124(3)
C58 C59 C60 118(3)
C61 C60 C59 124(3)

loop_
_geom_bond_atom_site_label_1
_geom_bond_atom_site_label_2
_geom_bond_distance
Ag1 N2 2.296(4)
Ag1 C49 2.360(6)
Ag1 C48 2.418(5)
Ag1 N3 2.503(4)
Ag1 N1 2.622(4)
N1 C1 1.292(7)
N1 C20 1.432(7)
N2 C2 1.324(6)
N2 C6 1.335(7)
N3 C7 1.291(7)
N3 C34 1.430(7)
C1 C8 1.484(8)
C1 C2 1.505(8)
C2 C3 1.379(8)
C3 C4 1.378(8)
C4 C5 1.370(8)
C5 C6 1.373(8)
C6 C7 1.505(8)
C7 C14 1.497(8)
C8 C13 1.368(9)
C8 C9 1.371(9)
C9 C10 1.413(9)
C10 C11 1.356(11)
C11 C12 1.346(12)
C12 C13 1.420(10)
C14 C19 1.394(9)
C14 C15 1.385(9)
C15 C16 1.397(10)
C16 C17 1.388(11)
C17 C18 1.345(11)
C18 C19 1.400(10)
C20 C25 1.372(8)
C20 C21 1.412(9)
C21 C22 1.386(9)
C21 C26 1.518(10)
C22 C23 1.367(11)
C23 C24 1.381(10)
C24 C25 1.375(9)
C24 C30 1.555(9)
C26 C28 1.542(10)
C26 C29 1.532(10)
C26 C27 1.547(11)
C30 C32 1.428(14)
C30 C33 1.516(12)
C30 C31 1.545(13)
C34 C39 1.391(8)
C34 C35 1.421(8)
C35 C36 1.379(8)
C35 C40 1.536(9)
C36 C37 1.396(9)
C37 C38 1.388(8)
C38 C39 1.394(8)
C38 C44 1.511(9)
C40 C42 1.549(10)
C40 C41 1.517(9)
C40 C43 1.534(8)
C44 C47 1.508(11)
C44 C46 1.537(11)
C44 C45 1.553(12)
C48 C49 1.361(8)
C48 C55 1.495(9)
C49 C50 1.490(9)
C50 C51 1.508(9)
C51 C52 1.518(10)
C52 C53 1.523(11)
C53 C54 1.544(10)
C54 C55 1.554(9)
S1 O1 1.403(7)
S1 O3 1.423(6)
S1 O2 1.433(5)
S1 C56 1.859(10)
C56 F3 1.264(10)
C56 F2 1.312(10)
C56 F1 1.325(11)
C61 C62 1.454(19)
C61 C60 1.492(19)
C62 C63 1.542(19)
C63 C64 1.471(18)
C64 C57 1.480(19)
C57 C58 1.21(4)
C58 C59 1.467(18)
C59 C60 1.501(19)

loop_
_geom_torsion_atom_site_label_1
_geom_torsion_atom_site_label_2
_geom_torsion_atom_site_label_3
_geom_torsion_atom_site_label_4
_geom_torsion
N2 Ag1 N1 C1 32.0(3)
C49 Ag1 N1 C1 -128.7(4)
C48 Ag1 N1 C1 -122.8(4)
N3 Ag1 N1 C1 64.7(4)
N2 Ag1 N1 C20 170.0(4)
C49 Ag1 N1 C20 9.3(4)
C48 Ag1 N1 C20 15.2(5)
N3 Ag1 N1 C20 -157.3(3)
C49 Ag1 N2 C2 32.5(7)
C48 Ag1 N2 C2 114.2(5)
N3 Ag1 N2 C2 -171.0(4)
N1 Ag1 N2 C2 -18.4(4)
C49 Ag1 N2 C6 -142.6(5)
C48 Ag1 N2 C6 -61.0(6)
N3 Ag1 N2 C6 13.9(4)
N1 Ag1 N2 C6 166.5(4)
N2 Ag1 N3 C7 -22.9(3)
C49 Ag1 N3 C7 143.6(4)
C48 Ag1 N3 C7 130.8(4)
N1 Ag1 N3 C7 -55.1(4)
N2 Ag1 N3 C34 -163.5(4)
C49 Ag1 N3 C34 2.9(5)
C48 Ag1 N3 C34 -9.9(4)
N1 Ag1 N3 C34 164.2(3)
C20 N1 C1 C8 6.6(8)
Ag1 N1 C1 C8 140.7(5)
C20 N1 C1 C2 -176.2(5)
Ag1 N1 C1 C2 -42.1(5)
C6 N2 C2 C3 -1.8(7)
Ag1 N2 C2 C3 -177.0(4)
C6 N2 C2 C1 179.6(5)
Ag1 N2 C2 C1 4.4(6)
N1 C1 C2 N2 30.2(7)
C8 C1 C2 N2 -152.3(5)
N1 C1 C2 C3 -148.4(5)
C8 C1 C2 C3 29.1(7)
N2 C2 C3 C4 -0.4(8)
C1 C2 C3 C4 178.1(5)
C2 C3 C4 C5 1.6(8)
C3 C4 C5 C6 -0.5(8)
C2 N2 C6 C5 3.0(7)
Ag1 N2 C6 C5 178.2(4)
C2 N2 C6 C7 -179.9(4)
Ag1 N2 C6 C7 -4.8(6)
C4 C5 C6 N2 -1.8(8)
C4 C5 C6 C7 -178.7(5)
C34 N3 C7 C6 167.0(4)
Ag1 N3 C7 C6 29.3(5)
C34 N3 C7 C14 -10.3(8)
Ag1 N3 C7 C14 -147.9(4)
N2 C6 C7 N3 -18.5(7)
C5 C6 C7 N3 158.6(5)
N2 C6 C7 C14 159.0(5)
C5 C6 C7 C14 -24.0(7)
N1 C1 C8 C13 -126.8(7)
C2 C1 C8 C13 56.1(8)
N1 C1 C8 C9 52.1(9)
C2 C1 C8 C9 -125.1(6)
C13 C8 C9 C10 -1.1(10)
C1 C8 C9 C10 -179.9(6)
C8 C9 C10 C11 1.1(12)
C9 C10 C11 C12 0.9(14)
C10 C11 C12 C13 -2.9(15)
C9 C8 C13 C12 -0.9(11)
C1 C8 C13 C12 178.0(7)
C11 C12 C13 C8 2.9(14)
N3 C7 C14 C19 -53.7(8)
C6 C7 C14 C19 129.1(5)
N3 C7 C14 C15 125.1(6)
C6 C7 C14 C15 -52.1(8)
C19 C14 C15 C16 0.3(10)
C7 C14 C15 C16 -178.4(6)
C14 C15 C16 C17 -0.1(11)
C15 C16 C17 C18 -1.5(12)
C16 C17 C18 C19 2.8(12)
C15 C14 C19 C18 0.9(9)
C7 C14 C19 C18 179.7(6)
C17 C18 C19 C14 -2.5(10)
C1 N1 C20 C25 57.7(7)
Ag1 N1 C20 C25 -72.6(6)
C1 N1 C20 C21 -129.4(6)
Ag1 N1 C20 C21 100.3(5)
C25 C20 C21 C22 -3.7(8)
N1 C20 C21 C22 -176.5(5)
C25 C20 C21 C26 178.1(5)
N1 C20 C21 C26 5.3(9)
C20 C21 C22 C23 4.3(10)
C26 C21 C22 C23 -177.4(7)
C21 C22 C23 C24 -1.5(11)
C22 C23 C24 C25 -2.2(10)
C22 C23 C24 C30 -178.9(6)
C21 C20 C25 C24 0.3(9)
N1 C20 C25 C24 173.2(5)
C23 C24 C25 C20 2.7(9)
C30 C24 C25 C20 179.4(6)
C22 C21 C26 C28 -120.0(7)
C20 C21 C26 C28 58.1(8)
C22 C21 C26 C29 118.5(7)
C20 C21 C26 C29 -63.5(8)
C22 C21 C26 C27 -1.1(9)
C20 C21 C26 C27 177.0(6)
C23 C24 C30 C32 106.7(12)
C25 C24 C30 C32 -69.8(12)
C23 C24 C30 C33 -129.2(8)
C25 C24 C30 C33 54.3(9)
C23 C24 C30 C31 -13.1(11)
C25 C24 C30 C31 170.4(9)
C7 N3 C34 C39 -55.5(7)
Ag1 N3 C34 C39 81.3(5)
C7 N3 C34 C35 128.5(5)
Ag1 N3 C34 C35 -94.7(5)
C39 C34 C35 C36 2.1(8)
N3 C34 C35 C36 178.0(5)
C39 C34 C35 C40 -176.0(5)
N3 C34 C35 C40 -0.2(8)
C34 C35 C36 C37 -0.8(9)
C40 C35 C36 C37 177.4(6)
C35 C36 C37 C38 0.2(9)
C36 C37 C38 C39 -0.8(8)
C36 C37 C38 C44 -178.1(6)
C37 C38 C39 C34 2.1(8)
C44 C38 C39 C34 179.5(5)
C35 C34 C39 C38 -2.9(8)
N3 C34 C39 C38 -178.9(5)
C36 C35 C40 C42 119.8(6)
C34 C35 C40 C42 -62.2(7)
C36 C35 C40 C41 -120.1(6)
C34 C35 C40 C41 57.9(8)
C36 C35 C40 C43 2.1(8)
C34 C35 C40 C43 -179.8(6)
C37 C38 C44 C47 -6.1(9)
C39 C38 C44 C47 176.7(6)
C37 C38 C44 C46 -128.4(8)
C39 C38 C44 C46 54.3(9)
C37 C38 C44 C45 113.6(8)
C39 C38 C44 C45 -63.7(8)
N2 Ag1 C48 C49 -130.0(4)
N3 Ag1 C48 C49 163.1(3)
N1 Ag1 C48 C49 -10.8(4)
N2 Ag1 C48 C55 112.5(5)
C49 Ag1 C48 C55 -117.5(6)
N3 Ag1 C48 C55 45.6(4)
N1 Ag1 C48 C55 -128.3(4)
C55 C48 C49 C50 3.1(10)
Ag1 C48 C49 C50 -109.7(6)
C55 C48 C49 Ag1 112.8(5)
N2 Ag1 C49 C48 125.8(4)
N3 Ag1 C49 C48 -23.3(5)
N1 Ag1 C49 C48 171.6(3)
N2 Ag1 C49 C50 -112.0(5)
C48 Ag1 C49 C50 122.3(6)
N3 Ag1 C49 C50 99.0(5)
N1 Ag1 C49 C50 -66.2(4)
C48 C49 C50 C51 -82.7(8)
Ag1 C49 C50 C51 -171.8(4)
C49 C50 C51 C52 72.9(8)
C50 C51 C52 C53 -72.2(9)
C51 C52 C53 C54 103.3(8)
C52 C53 C54 C55 -54.1(9)
C49 C48 C55 C54 90.4(7)
Ag1 C48 C55 C54 175.5(4)
C53 C54 C55 C48 -51.8(7)
O1 S1 C56 F3 -52.2(10)
O3 S1 C56 F3 68.4(9)
O2 S1 C56 F3 -175.0(8)
O1 S1 C56 F2 -177.5(7)
O3 S1 C56 F2 -56.9(7)
O2 S1 C56 F2 59.7(7)
O1 S1 C56 F1 63.6(7)
O3 S1 C56 F1 -175.7(6)
O2 S1 C56 F1 -59.1(7)
C60 C61 C62 C63 84(4)
C61 C62 C63 C64 -70(4)
C62 C63 C64 C57 -20(6)
C63 C64 C57 C58 81(5)
C64 C57 C58 C59 -4(5)
C57 C58 C59 C60 -75(4)
C62 C61 C60 C59 -66(6)
C58 C59 C60 C61 75(5)
